data_9017348
loop_
_publ_author_name
'Soleimannejad, J.'
'Aghabozorg, H.'
'Hooshmand, S.'
'Ghadermaz, M.'
'Gharamaleki, J. A.'

_publ_section_title
;
 The monoclinic polymorph of catena-poly [[diaquamanganese(II)]-mu-oxalato-4O1,O2:O1',O2']
;
_journal_name_full 'Acta Crystallographica, Section E'
_journal_page_first m2389
_journal_page_last m2390
_journal_volume 63
_journal_year 2007
_chemical_compound_source Synthetic
_chemical_formula_sum 'C2 H4 Mn O6'
_chemical_name_mineral Lindbergite
_space_group_IT_number 15
_space_group_name_Hall '-C 2yc'
_space_group_name_H-M_alt 'C 1 2/c 1'
_symmetry_space_group_name_H-M 'C 1 2/c 1'
_cell_angle_alpha 90
_cell_angle_beta 125.843
_cell_angle_gamma 90
_cell_length_a 11.7648
_cell_length_b 5.6440
_cell_length_c 9.6367
_cell_formula_units_Z 4
_cell_volume 518.704
_database_code_amcsd 0019963
_exptl_crystal_density_diffrn 2.292
_cod_data_source_file inputs/fixed/downloads/12/12176.cif
_cod_data_source_block 12176
_cod_original_formula_sum 'Mn C2 O6 H4'
_cod_database_code 9017348

loop_
_space_group_symop_operation_xyz
x,y,z
1/2+x,1/2+y,z
x,-y,1/2+z
1/2+x,1/2-y,1/2+z
-x,y,1/2-z
1/2-x,1/2+y,1/2-z
-x,-y,-z
1/2-x,1/2-y,-z

loop_
_atom_site_aniso_label
_atom_site_aniso_U_11
_atom_site_aniso_U_22
_atom_site_aniso_U_33
_atom_site_aniso_U_12
_atom_site_aniso_U_13
_atom_site_aniso_U_23
Mn 0.01051 0.00518 0.00806 0.00000 0.00461 0.00000
C 0.00800 0.01010 0.00700 0.00010 0.00440 0.00010
O1 0.01240 0.00670 0.00850 0.00030 0.00430 0.00070
O2 0.01240 0.00650 0.00800 -0.00050 0.00470 -0.00060
O3 0.01210 0.01210 0.00860 0.00050 0.00490 -0.00090

loop_
_atom_site_label
_atom_site_fract_x
_atom_site_fract_y
_atom_site_fract_z
_atom_site_U_iso_or_equiv
Mn 0.50000 0.56903 0.75000 0.00841
C 0.55073 0.07019 0.85025 0.00840
O1 0.58713 0.87221 0.92326 0.01030
O2 0.58807 0.26771 0.92238 0.00973
O3 0.31804 0.56581 0.75879 0.01160
H1 0.23460 0.61370 0.65320 0.01400
H2 0.33040 0.65690 0.84950 0.01400

loop_
_cod_related_entry_id
_cod_related_entry_database
_cod_related_entry_code
1 AMCSD 0019963
